data_4317399
loop_
_publ_author_name
'Anna Kornienko'
'J. H. Melman'
'G. Hall'
'T. J. Emge'
'John G. Brennan'

_publ_contact_author_address
; 
 Department of Chemistry 
 Rutgers, The State University of New Jersey
 610 Taylor Road
 Piscataway, New Jersey  08854-8087  U.S.A. 
;
_publ_contact_author_email bren@rutchem.rutgers.edu
_publ_contact_author_name 'John G. Brennan'
_publ_section_title
;
 Chalcogen Rich Lanthanide Clusters from Halide Starting Materials (II):
 Selenido Compounds
;
_journal_name_full 'Inorganic Chemistry'
_journal_page_first 121
_journal_page_last 126
_journal_paper_doi 10.1021/ic010740o
_journal_volume 41
_journal_year 2002
_chemical_formula_sum 'C28 H56 I2 O7 Se9 Yb4'
_chemical_formula_weight 2161.33
_space_group_IT_number 15
_symmetry_cell_setting monoclinic
_symmetry_space_group_name_Hall '-C 2yc'
_symmetry_space_group_name_H-M 'C 1 2/c 1'
_atom_sites_solution_hydrogens geom
_atom_sites_solution_primary direct
_atom_sites_solution_secondary difmap
_audit_creation_method SHELXL-97
_cell_angle_alpha 90.00(4)
_cell_angle_beta 90.59(3)
_cell_angle_gamma 90.00(2)
_cell_formula_units_Z 8
_cell_length_a 19.973(5)
_cell_length_b 13.052(4)
_cell_length_c 38.85(2)
_cell_measurement_reflns_used 20
_cell_measurement_temperature 183(5)
_cell_measurement_theta_max 16.1
_cell_measurement_theta_min 12.1
_cell_volume 10127(7)
_computing_cell_refinement CAD4
_computing_data_collection CAD4
_computing_data_reduction 'local programs'
_computing_molecular_graphics 'XPMA/ZORTEP (Zsolnai, 1997)'
_computing_structure_refinement 'SHELXL-97 (Sheldrick, 1997)'
_computing_structure_solution 'SHELXS-97 (Sheldrick, 1990)'
_diffrn_ambient_temperature 183(5)
_diffrn_measured_fraction_theta_full 0.993
_diffrn_measured_fraction_theta_max 0.993
_diffrn_measurement_device_type 'Nonius CAD4 diffractometer'
_diffrn_measurement_method '\w-\q scans'
_diffrn_radiation_monochromator graphite
_diffrn_radiation_source 'fine-focus sealed tube'
_diffrn_radiation_type MoK\a
_diffrn_radiation_wavelength 0.71073
_diffrn_reflns_av_R_equivalents 0.0541
_diffrn_reflns_av_sigmaI/netI 0.1481
_diffrn_reflns_limit_h_max 22
_diffrn_reflns_limit_h_min 0
_diffrn_reflns_limit_k_max 15
_diffrn_reflns_limit_k_min 0
_diffrn_reflns_limit_l_max 44
_diffrn_reflns_limit_l_min -44
_diffrn_reflns_number 8816
_diffrn_reflns_theta_full 24.17
_diffrn_reflns_theta_max 24.17
_diffrn_reflns_theta_min 2.04
_diffrn_standards_decay_% 1
_diffrn_standards_interval_time 60
_diffrn_standards_number 2
_exptl_absorpt_coefficient_mu 15.043
_exptl_absorpt_correction_T_max .6350
_exptl_absorpt_correction_T_min .2641
_exptl_absorpt_correction_type numerical
_exptl_absorpt_process_details SHELX-76
_exptl_crystal_colour red
_exptl_crystal_density_diffrn 2.835
_exptl_crystal_density_method 'not measured'
_exptl_crystal_description rod
_exptl_crystal_F_000 7776
_exptl_crystal_size_max .15
_exptl_crystal_size_mid .09
_exptl_crystal_size_min .03
_refine_diff_density_max 2.269
_refine_diff_density_min -1.462
_refine_diff_density_rms 0.277
_refine_ls_extinction_method none
_refine_ls_goodness_of_fit_ref 1.007
_refine_ls_hydrogen_treatment mixed
_refine_ls_matrix_type full
_refine_ls_number_parameters 451
_refine_ls_number_reflns 8058
_refine_ls_number_restraints 500
_refine_ls_restrained_S_all 0.986
_refine_ls_R_factor_all 0.1413
_refine_ls_R_factor_gt 0.0648
_refine_ls_shift/su_max 0.001
_refine_ls_shift/su_mean 0.000
_refine_ls_structure_factor_coef Fsqd
_refine_ls_weighting_details 'calc w=1/[\s^2^(Fo^2^)+(0.0310P)^2^+0.0000P] where P=(Fo^2^+2Fc^2^)/3'
_refine_ls_weighting_scheme calc
_refine_ls_wR_factor_gt 0.1033
_refine_ls_wR_factor_ref 0.1141
_reflns_number_gt 4448
_reflns_number_total 8058
_reflns_threshold_expression >2sigma(I)
_cod_data_source_file ic010740o_1.cif
_cod_data_source_block ybsei
_cod_database_code 4317399

loop_
_symmetry_equiv_pos_as_xyz
'x, y, z'
'x, -y, z+1/2'
'x+1/2, y+1/2, z'
'x+1/2, -y+1/2, z+1/2'
'-x, -y, -z'
'-x, y, -z-1/2'
'-x+1/2, -y+1/2, -z'
'-x+1/2, y+1/2, -z-1/2'

loop_
_atom_site_label
_atom_site_type_symbol
_atom_site_fract_x
_atom_site_fract_y
_atom_site_fract_z
_atom_site_U_iso_or_equiv
_atom_site_adp_type
_atom_site_occupancy
_atom_site_symmetry_multiplicity
_atom_site_calc_flag
_atom_site_refinement_flags
_atom_site_disorder_assembly
_atom_site_disorder_group
Yb1 Yb 0.25517(4) 0.20614(7) 0.61766(2) 0.0315(2) Uani 1 1 d . . .
Yb2 Yb 0.38017(5) 0.05359(6) 0.66759(2) 0.0347(2) Uani 1 1 d . . .
Yb3 Yb 0.51725(4) 0.21010(7) 0.62818(2) 0.0356(2) Uani 1 1 d . . .
Yb4 Yb 0.38980(4) 0.36743(6) 0.57824(2) 0.0305(2) Uani 1 1 d . . .
I1 I 0.37233(9) -0.14528(11) 0.63025(5) 0.0648(5) Uani 1 1 d . . .
I2 I 0.40632(7) 0.29329(11) 0.50660(3) 0.0464(4) Uani 1 1 d . . .
Se1 Se 0.38946(9) 0.16051(14) 0.60348(5) 0.0284(5) Uani 1 1 d . . .
Se2 Se 0.28368(10) 0.19993(16) 0.68857(5) 0.0393(5) Uani 1 1 d . . .
Se3 Se 0.23990(11) 0.04534(16) 0.66546(6) 0.0456(6) Uani 1 1 d . . .
Se4 Se 0.47965(11) 0.18208(17) 0.69629(5) 0.0462(6) Uani 1 1 d . . .
Se5 Se 0.51999(11) 0.03101(16) 0.66936(6) 0.0456(6) Uani 1 1 d . . .
Se6 Se 0.47962(11) 0.41614(16) 0.63310(6) 0.0478(6) Uani 1 1 d . . .
Se7 Se 0.53055(10) 0.37240(18) 0.58019(6) 0.0472(6) Uani 1 1 d . . .
Se8 Se 0.28192(10) 0.41470(15) 0.62192(6) 0.0391(5) Uani 1 1 d . . .
Se9 Se 0.25068(10) 0.35765(15) 0.56586(5) 0.0359(5) Uani 1 1 d . . .
O1 O 0.1431(7) 0.2275(11) 0.6231(3) 0.049(4) Uani 1 1 d U . .
O2 O 0.2319(6) 0.0894(10) 0.5756(3) 0.036(3) Uani 1 1 d U . .
O3 O 0.3750(7) -0.0307(10) 0.7194(4) 0.053(4) Uani 1 1 d U . .
O4 O 0.5607(6) 0.1056(10) 0.5861(3) 0.043(3) Uani 1 1 d U . .
O5 O 0.6256(7) 0.2313(11) 0.6447(4) 0.060(4) Uani 1 1 d U . .
O6 O 0.3881(6) 0.5347(9) 0.5585(3) 0.039(3) Uani 1 1 d U . .
C1 C 0.1085(10) 0.2601(18) 0.6543(6) 0.058(6) Uani 1 1 d U . .
H1A H 0.1004 0.3334 0.6540 0.069 Uiso 1 1 calc R . .
H1B H 0.1344 0.2428 0.6747 0.069 Uiso 1 1 calc R . .
C2 C 0.0448(12) 0.202(2) 0.6531(7) 0.080(7) Uani 1 1 d U . .
H2A H 0.0098 0.2389 0.6651 0.096 Uiso 1 1 calc R . .
H2B H 0.0502 0.1350 0.6632 0.096 Uiso 1 1 calc R . .
C3 C 0.0285(11) 0.194(2) 0.6141(6) 0.069(6) Uani 1 1 d U . .
H3A H 0.0054 0.1306 0.6089 0.083 Uiso 1 1 calc R . .
H3B H 0.0007 0.2511 0.6066 0.083 Uiso 1 1 calc R . .
C4 C 0.0916(10) 0.197(2) 0.5980(6) 0.074(6) Uani 1 1 d U . .
H4A H 0.0904 0.2458 0.5791 0.089 Uiso 1 1 calc R . .
H4B H 0.1021 0.1302 0.5887 0.089 Uiso 1 1 calc R . .
C5 C 0.2605(10) 0.0987(15) 0.5413(5) 0.042(5) Uani 1 1 d U . .
H5A H 0.3062 0.1240 0.5423 0.050 Uiso 1 1 calc R . .
H5B H 0.2338 0.1435 0.5267 0.050 Uiso 1 1 calc R . .
C6 C 0.2579(13) -0.0096(17) 0.5290(6) 0.069(6) Uani 1 1 d U . .
H6A H 0.2493 -0.0110 0.5043 0.083 Uiso 1 1 calc R . .
H6B H 0.3004 -0.0430 0.5335 0.083 Uiso 1 1 calc R . .
C7 C 0.2036(13) -0.0643(19) 0.5472(7) 0.078(7) Uani 1 1 d U . .
H7A H 0.1603 -0.0531 0.5363 0.094 Uiso 1 1 calc R . .
H7B H 0.2124 -0.1373 0.5488 0.094 Uiso 1 1 calc R . .
C8 C 0.2083(12) -0.0154(17) 0.5803(6) 0.059(6) Uani 1 1 d U . .
H8A H 0.2392 -0.0528 0.5950 0.071 Uiso 1 1 calc R . .
H8B H 0.1647 -0.0149 0.5911 0.071 Uiso 1 1 calc R . .
C9 C 0.3495(12) 0.0130(16) 0.7515(6) 0.061(6) Uani 1 1 d U . .
H9A H 0.3087 0.0517 0.7475 0.073 Uiso 1 1 calc R . .
H9B H 0.3825 0.0568 0.7626 0.073 Uiso 1 1 calc R . .
C10 C 0.3366(12) -0.0818(16) 0.7722(6) 0.059(6) Uani 1 1 d U . .
H10A H 0.3426 -0.0676 0.7965 0.070 Uiso 1 1 calc R . .
H10B H 0.2911 -0.1054 0.7684 0.070 Uiso 1 1 calc R . .
C11 C 0.3837(14) -0.1593(19) 0.7612(7) 0.082(7) Uani 1 1 d U . .
H11A H 0.3633 -0.2267 0.7617 0.098 Uiso 1 1 calc R . .
H11B H 0.4230 -0.1597 0.7762 0.098 Uiso 1 1 calc R . .
C12 C 0.4022(14) -0.131(2) 0.7256(7) 0.088(7) Uani 1 1 d U . .
H12A H 0.4505 -0.1304 0.7232 0.106 Uiso 1 1 calc R . .
H12B H 0.3836 -0.1801 0.7093 0.106 Uiso 1 1 calc R . .
C13 C 0.5441(13) -0.0009(17) 0.5819(6) 0.062(6) Uani 1 1 d U . .
H13A H 0.5028 -0.0162 0.5937 0.075 Uiso 1 1 calc R . .
H13B H 0.5794 -0.0433 0.5917 0.075 Uiso 1 1 calc R . .
C14 C 0.5361(16) -0.023(2) 0.5441(7) 0.094(7) Uani 1 1 d U . .
H14A H 0.4926 -0.0033 0.5352 0.112 Uiso 1 1 calc R . .
H14B H 0.5450 -0.0945 0.5386 0.112 Uiso 1 1 calc R . .
C15 C 0.5925(15) 0.049(2) 0.5325(7) 0.090(7) Uani 1 1 d U . .
H15A H 0.6357 0.0156 0.5345 0.108 Uiso 1 1 calc R . .
H15B H 0.5855 0.0700 0.5088 0.108 Uiso 1 1 calc R . .
C16 C 0.5886(13) 0.137(2) 0.5557(6) 0.076(6) Uani 1 1 d U . .
H16A H 0.6330 0.1644 0.5600 0.091 Uiso 1 1 calc R . .
H16B H 0.5613 0.1904 0.5454 0.091 Uiso 1 1 calc R . .
C17 C 0.6492(12) 0.3019(19) 0.6688(7) 0.077(6) Uani 1 1 d U . .
H17A H 0.6134 0.3221 0.6840 0.093 Uiso 1 1 calc R . .
H17B H 0.6657 0.3625 0.6572 0.093 Uiso 1 1 calc R . .
C18 C 0.7015(13) 0.2554(19) 0.6879(7) 0.078(7) Uani 1 1 d U . .
H18A H 0.6855 0.2341 0.7103 0.094 Uiso 1 1 calc R . .
H18B H 0.7382 0.3032 0.6912 0.094 Uiso 1 1 calc R . .
C19 C 0.7239(12) 0.166(2) 0.6679(7) 0.074(7) Uani 1 1 d U . .
H19A H 0.7711 0.1706 0.6624 0.089 Uiso 1 1 calc R . .
H19B H 0.7162 0.1023 0.6804 0.089 Uiso 1 1 calc R . .
C20 C 0.6837(12) 0.171(2) 0.6382(7) 0.082(7) Uani 1 1 d U . .
H20A H 0.6704 0.1026 0.6312 0.099 Uiso 1 1 calc R . .
H20B H 0.7090 0.2014 0.6196 0.099 Uiso 1 1 calc R . .
C21 C 0.4361(10) 0.5791(13) 0.5345(5) 0.042(5) Uani 1 1 d U . .
H21A H 0.4343 0.5445 0.5124 0.050 Uiso 1 1 calc R . .
H21B H 0.4814 0.5752 0.5437 0.050 Uiso 1 1 calc R . .
C22 C 0.4128(11) 0.6909(15) 0.5313(6) 0.056(6) Uani 1 1 d U . .
H22A H 0.4410 0.7349 0.5454 0.067 Uiso 1 1 calc R . .
H22B H 0.4159 0.7134 0.5075 0.067 Uiso 1 1 calc R . .
C23 C 0.3453(11) 0.6972(15) 0.5424(5) 0.052(5) Uani 1 1 d U . .
H23A H 0.3144 0.6838 0.5235 0.062 Uiso 1 1 calc R . .
H23B H 0.3358 0.7644 0.5518 0.062 Uiso 1 1 calc R . .
C24 C 0.3394(11) 0.6141(14) 0.5703(6) 0.050(5) Uani 1 1 d U . .
H24A H 0.3519 0.6406 0.5928 0.061 Uiso 1 1 calc R . .
H24B H 0.2944 0.5867 0.5712 0.061 Uiso 1 1 calc R . .
O7 O 0.1278(16) -0.054(2) 0.7919(7) 0.195(10) Uani 1 1 d DU . .
C25 C 0.121(2) -0.069(2) 0.7545(8) 0.182(11) Uani 1 1 d DU . .
H25A H 0.1621 -0.0967 0.7452 0.218 Uiso 1 1 calc R . .
H25B H 0.0849 -0.1168 0.7495 0.218 Uiso 1 1 calc R . .
C26 C 0.106(2) 0.031(3) 0.7396(6) 0.185(11) Uani 1 1 d DU . .
H26A H 0.1379 0.0471 0.7215 0.222 Uiso 1 1 calc R . .
H26B H 0.0614 0.0329 0.7300 0.222 Uiso 1 1 calc R . .
C27 C 0.113(2) 0.1046(16) 0.7677(9) 0.173(11) Uani 1 1 d DU . .
H27A H 0.1574 0.1346 0.7680 0.208 Uiso 1 1 calc R . .
H27B H 0.0803 0.1591 0.7651 0.208 Uiso 1 1 calc R . .
C28 C 0.102(2) 0.049(2) 0.7989(7) 0.173(11) Uani 1 1 d DU . .
H28A H 0.0542 0.0459 0.8041 0.207 Uiso 1 1 calc R . .
H28B H 0.1252 0.0799 0.8182 0.207 Uiso 1 1 calc R . .

loop_
_atom_site_aniso_label
_atom_site_aniso_U_11
_atom_site_aniso_U_22
_atom_site_aniso_U_33
_atom_site_aniso_U_23
_atom_site_aniso_U_13
_atom_site_aniso_U_12
Yb1 0.0345(5) 0.0390(5) 0.0210(5) -0.0007(4) 0.0016(4) -0.0051(5)
Yb2 0.0469(6) 0.0348(5) 0.0224(5) 0.0037(4) 0.0015(4) 0.0011(5)
Yb3 0.0352(5) 0.0404(5) 0.0312(5) 0.0021(5) -0.0019(4) 0.0036(5)
Yb4 0.0319(5) 0.0308(5) 0.0288(5) 0.0029(4) 0.0010(4) 0.0006(4)
I1 0.0891(13) 0.0387(8) 0.0664(12) -0.0121(8) -0.0051(10) 0.0048(9)
I2 0.0564(9) 0.0539(9) 0.0289(8) -0.0004(7) 0.0073(7) 0.0008(8)
Se1 0.0338(11) 0.0330(10) 0.0183(10) 0.0004(8) 0.0018(9) 0.0008(10)
Se2 0.0440(12) 0.0476(12) 0.0263(12) -0.0015(11) 0.0037(10) -0.0009(12)
Se3 0.0548(14) 0.0476(13) 0.0346(14) 0.0059(11) 0.0069(11) -0.0135(12)
Se4 0.0558(14) 0.0571(14) 0.0255(12) -0.0072(11) -0.0063(11) 0.0000(12)
Se5 0.0528(14) 0.0499(14) 0.0342(13) 0.0086(11) -0.0004(11) 0.0113(12)
Se6 0.0508(14) 0.0385(12) 0.0540(16) -0.0044(11) -0.0120(12) -0.0031(12)
Se7 0.0306(12) 0.0547(14) 0.0563(16) 0.0166(12) 0.0029(11) -0.0024(12)
Se8 0.0440(13) 0.0361(11) 0.0371(13) -0.0032(10) 0.0027(11) 0.0055(11)
Se9 0.0346(11) 0.0414(12) 0.0318(12) 0.0051(10) -0.0003(9) 0.0014(11)
O1 0.059(8) 0.071(9) 0.015(7) 0.003(7) 0.002(6) -0.003(8)
O2 0.029(7) 0.054(7) 0.024(7) -0.009(6) 0.013(6) -0.014(6)
O3 0.076(9) 0.048(8) 0.036(8) 0.019(7) 0.001(7) 0.016(8)
O4 0.043(8) 0.058(8) 0.030(8) 0.005(7) 0.004(6) 0.006(7)
O5 0.051(8) 0.054(9) 0.076(11) -0.007(8) -0.013(8) -0.006(8)
O6 0.048(8) 0.035(7) 0.032(8) 0.004(6) 0.000(6) -0.009(6)
C1 0.048(10) 0.090(13) 0.037(11) -0.025(10) 0.016(9) -0.001(11)
C2 0.058(11) 0.111(14) 0.070(12) -0.013(13) 0.001(11) 0.000(12)
C3 0.043(10) 0.099(14) 0.065(12) -0.013(13) 0.005(10) -0.001(12)
C4 0.050(11) 0.127(14) 0.047(11) -0.022(12) 0.001(9) 0.002(13)
C5 0.050(10) 0.053(10) 0.021(10) -0.011(8) -0.006(8) -0.002(10)
C6 0.085(13) 0.068(12) 0.054(12) -0.029(10) 0.026(11) -0.023(12)
C7 0.087(13) 0.076(12) 0.071(13) -0.022(11) 0.029(12) -0.034(12)
C8 0.066(12) 0.076(12) 0.036(11) -0.008(10) 0.011(10) -0.031(11)
C9 0.083(13) 0.055(11) 0.045(12) -0.009(10) 0.009(11) -0.007(11)
C10 0.067(12) 0.065(12) 0.043(11) 0.009(10) 0.021(10) -0.006(11)
C11 0.117(15) 0.071(12) 0.057(13) 0.028(11) 0.020(12) 0.001(12)
C12 0.112(15) 0.090(13) 0.063(13) 0.030(12) 0.032(12) 0.036(12)
C13 0.082(13) 0.063(11) 0.043(11) -0.001(10) 0.026(11) 0.013(11)
C14 0.135(16) 0.084(13) 0.062(13) -0.027(12) 0.011(13) 0.008(12)
C15 0.120(15) 0.094(14) 0.055(12) -0.008(11) 0.024(12) 0.028(13)
C16 0.083(13) 0.091(13) 0.054(12) 0.000(11) 0.018(11) 0.013(12)
C17 0.070(13) 0.067(12) 0.094(14) -0.010(11) -0.026(11) 0.004(11)
C18 0.074(13) 0.087(13) 0.074(14) 0.005(11) -0.014(11) 0.033(12)
C19 0.057(12) 0.098(14) 0.069(14) -0.002(12) 0.004(11) 0.022(12)
C20 0.053(12) 0.105(14) 0.089(14) -0.003(12) -0.010(11) 0.014(12)
C21 0.057(11) 0.033(9) 0.035(10) 0.010(9) -0.008(9) -0.014(9)
C22 0.068(12) 0.038(10) 0.061(12) 0.024(10) 0.009(10) 0.001(10)
C23 0.069(11) 0.040(10) 0.047(11) 0.014(9) 0.012(10) 0.001(10)
C24 0.055(11) 0.044(10) 0.053(12) -0.001(9) 0.000(10) 0.003(10)
O7 0.243(18) 0.176(15) 0.168(17) 0.000(14) 0.017(16) 0.041(15)
C25 0.231(19) 0.154(16) 0.161(18) -0.005(16) 0.017(18) 0.020(17)
C26 0.23(2) 0.163(18) 0.160(17) 0.012(15) 0.007(18) 0.002(18)
C27 0.226(19) 0.132(16) 0.162(19) 0.002(14) 0.012(18) -0.018(17)
C28 0.216(19) 0.139(17) 0.162(17) -0.005(15) 0.003(18) 0.010(17)

loop_
_atom_type_symbol
_atom_type_description
_atom_type_scat_dispersion_real
_atom_type_scat_dispersion_imag
_atom_type_scat_source
C C 0.0033 0.0016 'International Tables Vol C Tables 4.2.6.8 and 6.1.1.4'
H H 0.0000 0.0000 'International Tables Vol C Tables 4.2.6.8 and 6.1.1.4'
O O 0.0106 0.0060 'International Tables Vol C Tables 4.2.6.8 and 6.1.1.4'
Se Se -0.0929 2.2259 'International Tables Vol C Tables 4.2.6.8 and 6.1.1.4'
I I -0.4742 1.8119 'International Tables Vol C Tables 4.2.6.8 and 6.1.1.4'
Yb Yb -0.3850 5.5486 'International Tables Vol C Tables 4.2.6.8 and 6.1.1.4'

loop_
_geom_angle_atom_site_label_1
_geom_angle_atom_site_label_2
_geom_angle_atom_site_label_3
_geom_angle
_geom_angle_site_symmetry_1
_geom_angle_site_symmetry_3
_geom_angle_publ_flag
O1 Yb1 O2 87.4(4) . . ?
O1 Yb1 Se8 93.6(4) . . ?
O2 Yb1 Se8 137.3(3) . . ?
O1 Yb1 Se1 172.0(3) . . ?
O2 Yb1 Se1 84.6(3) . . ?
Se8 Yb1 Se1 92.06(6) . . ?
O1 Yb1 Se2 95.9(3) . . ?
O2 Yb1 Se2 136.2(3) . . ?
Se8 Yb1 Se2 86.16(8) . . ?
Se1 Yb1 Se2 90.11(7) . . ?
O1 Yb1 Se3 85.2(3) . . ?
O2 Yb1 Se3 87.2(3) . . ?
Se8 Yb1 Se3 135.38(8) . . ?
Se1 Yb1 Se3 94.67(7) . . ?
Se2 Yb1 Se3 49.84(7) . . ?
O1 Yb1 Se9 87.5(3) . . ?
O2 Yb1 Se9 87.3(3) . . ?
Se8 Yb1 Se9 50.25(7) . . ?
Se1 Yb1 Se9 91.84(7) . . ?
Se2 Yb1 Se9 136.41(7) . . ?
Se3 Yb1 Se9 171.06(7) . . ?
O3 Yb2 Se3 87.4(4) . . ?
O3 Yb2 Se5 88.9(4) . . ?
Se3 Yb2 Se5 171.77(7) . . ?
O3 Yb2 Se4 88.6(4) . . ?
Se3 Yb2 Se4 137.21(7) . . ?
Se5 Yb2 Se4 49.95(7) . . ?
O3 Yb2 Se2 91.9(4) . . ?
Se3 Yb2 Se2 49.71(7) . . ?
Se5 Yb2 Se2 137.85(7) . . ?
Se4 Yb2 Se2 87.93(7) . . ?
O3 Yb2 Se1 178.7(4) . . ?
Se3 Yb2 Se1 93.83(7) . . ?
Se5 Yb2 Se1 89.95(7) . . ?
Se4 Yb2 Se1 90.14(7) . . ?
Se2 Yb2 Se1 88.40(7) . . ?
O3 Yb2 I1 90.4(4) . . ?
Se3 Yb2 I1 84.53(7) . . ?
Se5 Yb2 I1 88.15(7) . . ?
Se4 Yb2 I1 138.10(7) . . ?
Se2 Yb2 I1 133.96(7) . . ?
Se1 Yb2 I1 90.27(7) . . ?
O5 Yb3 O4 84.7(5) . . ?
O5 Yb3 Se4 90.8(4) . . ?
O4 Yb3 Se4 134.7(3) . . ?
O5 Yb3 Se1 172.4(4) . . ?
O4 Yb3 Se1 88.2(3) . . ?
Se4 Yb3 Se1 92.39(7) . . ?
O5 Yb3 Se6 96.9(4) . . ?
O4 Yb3 Se6 136.1(3) . . ?
Se4 Yb3 Se6 89.20(8) . . ?
Se1 Yb3 Se6 90.06(7) . . ?
O5 Yb3 Se5 85.9(4) . . ?
O4 Yb3 Se5 84.6(3) . . ?
Se4 Yb3 Se5 50.08(7) . . ?
Se1 Yb3 Se5 90.86(7) . . ?
Se6 Yb3 Se5 139.27(8) . . ?
O5 Yb3 Se7 89.9(4) . . ?
O4 Yb3 Se7 86.4(3) . . ?
Se4 Yb3 Se7 138.71(8) . . ?
Se1 Yb3 Se7 92.21(7) . . ?
Se6 Yb3 Se7 49.79(8) . . ?
Se5 Yb3 Se7 170.46(7) . . ?
O6 Yb4 Se7 89.9(3) . . ?
O6 Yb4 Se9 88.6(3) . . ?
Se7 Yb4 Se9 171.63(8) . . ?
O6 Yb4 Se8 89.1(3) . . ?
Se7 Yb4 Se8 138.35(8) . . ?
Se9 Yb4 Se8 49.87(7) . . ?
O6 Yb4 Se6 92.6(3) . . ?
Se7 Yb4 Se6 49.60(8) . . ?
Se9 Yb4 Se6 138.71(7) . . ?
Se8 Yb4 Se6 88.86(8) . . ?
O6 Yb4 Se1 178.9(3) . . ?
Se7 Yb4 Se1 91.05(7) . . ?
Se9 Yb4 Se1 90.56(6) . . ?
Se8 Yb4 Se1 89.76(7) . . ?
Se6 Yb4 Se1 87.60(7) . . ?
O6 Yb4 I2 89.9(3) . . ?
Se7 Yb4 I2 84.96(7) . . ?
Se9 Yb4 I2 86.80(6) . . ?
Se8 Yb4 I2 136.67(6) . . ?
Se6 Yb4 I2 134.45(7) . . ?
Se1 Yb4 I2 90.81(6) . . ?
Yb3 Se1 Yb1 138.99(8) . . ?
Yb3 Se1 Yb2 83.18(6) . . ?
Yb1 Se1 Yb2 82.07(6) . . ?
Yb3 Se1 Yb4 83.92(6) . . ?
Yb1 Se1 Yb4 82.72(6) . . ?
Yb2 Se1 Yb4 139.07(8) . . ?
Se3 Se2 Yb1 65.36(8) . . ?
Se3 Se2 Yb2 64.39(8) . . ?
Yb1 Se2 Yb2 82.48(7) . . ?
Se2 Se3 Yb2 65.91(8) . . ?
Se2 Se3 Yb1 64.80(8) . . ?
Yb2 Se3 Yb1 82.88(7) . . ?
Se5 Se4 Yb3 66.06(8) . . ?
Se5 Se4 Yb2 64.74(8) . . ?
Yb3 Se4 Yb2 84.15(7) . . ?
Se4 Se5 Yb2 65.31(8) . . ?
Se4 Se5 Yb3 63.86(8) . . ?
Yb2 Se5 Yb3 83.46(7) . . ?
Se7 Se6 Yb3 65.91(9) . . ?
Se7 Se6 Yb4 64.51(8) . . ?
Yb3 Se6 Yb4 84.36(7) . . ?
Se6 Se7 Yb4 65.90(8) . . ?
Se6 Se7 Yb3 64.30(8) . . ?
Yb4 Se7 Yb3 84.27(7) . . ?
Se9 Se8 Yb1 65.82(8) . . ?
Se9 Se8 Yb4 64.92(8) . . ?
Yb1 Se8 Yb4 84.13(7) . . ?
Se8 Se9 Yb4 65.21(8) . . ?
Se8 Se9 Yb1 63.92(8) . . ?
Yb4 Se9 Yb1 83.46(6) . . ?
C4 O1 C1 107.2(15) . . ?
C4 O1 Yb1 126.4(12) . . ?
C1 O1 Yb1 125.9(12) . . ?
C8 O2 C5 108.8(14) . . ?
C8 O2 Yb1 127.0(11) . . ?
C5 O2 Yb1 121.4(10) . . ?
C12 O3 C9 110.3(16) . . ?
C12 O3 Yb2 124.2(13) . . ?
C9 O3 Yb2 125.3(11) . . ?
C16 O4 C13 106.5(17) . . ?
C16 O4 Yb3 126.3(14) . . ?
C13 O4 Yb3 124.4(12) . . ?
C17 O5 C20 102.3(17) . . ?
C17 O5 Yb3 126.0(14) . . ?
C20 O5 Yb3 131.2(14) . . ?
C21 O6 C24 110.7(13) . . ?
C21 O6 Yb4 125.3(10) . . ?
C24 O6 Yb4 124.0(10) . . ?
O1 C1 C2 103.7(18) . . ?
C1 C2 C3 104(2) . . ?
C4 C3 C2 104.5(19) . . ?
C3 C4 O1 109.7(19) . . ?
O2 C5 C6 101.6(16) . . ?
C7 C6 C5 109.1(19) . . ?
C8 C7 C6 100(2) . . ?
C7 C8 O2 108.9(19) . . ?
O3 C9 C10 101.4(16) . . ?
C11 C10 C9 107.6(18) . . ?
C10 C11 C12 106(2) . . ?
O3 C12 C11 107(2) . . ?
O4 C13 C14 109(2) . . ?
C13 C14 C15 96(2) . . ?
C16 C15 C14 105(2) . . ?
O4 C16 C15 109(2) . . ?
O5 C17 C18 108(2) . . ?
C17 C18 C19 107(2) . . ?
C20 C19 C18 103(2) . . ?
C19 C20 O5 110(2) . . ?
O6 C21 C22 103.2(16) . . ?
C23 C22 C21 108.5(17) . . ?
C22 C23 C24 104.6(18) . . ?
O6 C24 C23 102.6(16) . . ?
C28 O7 C25 106.1(12) . . ?
C26 C25 O7 106.6(10) . . ?
C27 C26 C25 106.0(12) . . ?
C28 C27 C26 106.6(14) . . ?
C27 C28 O7 104.4(14) . . ?

loop_
_geom_bond_atom_site_label_1
_geom_bond_atom_site_label_2
_geom_bond_distance
_geom_bond_site_symmetry_2
_geom_bond_publ_flag
Yb1 O1 2.268(14) . ?
Yb1 O2 2.279(12) . ?
Yb1 Se8 2.779(2) . ?
Yb1 Se1 2.808(2) . ?
Yb1 Se2 2.808(3) . ?
Yb1 Se3 2.821(3) . ?
Yb1 Se9 2.822(3) . ?
Yb2 O3 2.297(13) . ?
Yb2 Se3 2.804(3) . ?
Yb2 Se5 2.808(3) . ?
Yb2 Se4 2.821(3) . ?
Yb2 Se2 2.839(2) . ?
Yb2 Se1 2.863(2) . ?
Yb2 I1 2.977(2) . ?
Yb3 O5 2.267(14) . ?
Yb3 O4 2.305(13) . ?
Yb3 Se4 2.782(3) . ?
Yb3 Se1 2.794(2) . ?
Yb3 Se6 2.799(2) . ?
Yb3 Se5 2.833(3) . ?
Yb3 Se7 2.836(3) . ?
Yb4 O6 2.314(12) . ?
Yb4 Se7 2.812(2) . ?
Yb4 Se9 2.818(2) . ?
Yb4 Se8 2.825(2) . ?
Yb4 Se6 2.844(3) . ?
Yb4 Se1 2.873(2) . ?
Yb4 I2 2.968(2) . ?
Se2 Se3 2.372(3) . ?
Se4 Se5 2.377(3) . ?
Se6 Se7 2.372(4) . ?
Se8 Se9 2.379(3) . ?
O1 C4 1.46(2) . ?
O1 C1 1.47(2) . ?
O2 C8 1.46(2) . ?
O2 C5 1.46(2) . ?
O3 C12 1.44(3) . ?
O3 C9 1.47(2) . ?
O4 C16 1.37(2) . ?
O4 C13 1.44(2) . ?
O5 C17 1.39(3) . ?
O5 C20 1.43(3) . ?
O6 C21 1.46(2) . ?
O6 C24 1.50(2) . ?
C1 C2 1.48(3) . ?
C2 C3 1.55(3) . ?
C3 C4 1.41(3) . ?
C5 C6 1.49(3) . ?
C6 C7 1.48(3) . ?
C7 C8 1.44(3) . ?
C9 C10 1.50(3) . ?
C10 C11 1.45(3) . ?
C11 C12 1.48(3) . ?
C13 C14 1.50(3) . ?
C14 C15 1.54(3) . ?
C15 C16 1.46(3) . ?
C17 C18 1.41(3) . ?
C18 C19 1.48(3) . ?
C19 C20 1.40(3) . ?
C21 C22 1.54(2) . ?
C22 C23 1.42(3) . ?
C23 C24 1.54(3) . ?
O7 C28 1.464(17) . ?
O7 C25 1.470(16) . ?
C25 C26 1.464(17) . ?
C26 C27 1.456(17) . ?
C27 C28 1.436(17) . ?

loop_
_geom_torsion_atom_site_label_1
_geom_torsion_atom_site_label_2
_geom_torsion_atom_site_label_3
_geom_torsion_atom_site_label_4
_geom_torsion
_geom_torsion_site_symmetry_1
_geom_torsion_site_symmetry_2
_geom_torsion_site_symmetry_3
_geom_torsion_site_symmetry_4
_geom_torsion_publ_flag
O5 Yb3 Se1 Yb1 160(3) . . . . ?
O4 Yb3 Se1 Yb1 -179.6(3) . . . . ?
Se4 Yb3 Se1 Yb1 45.67(12) . . . . ?
Se6 Yb3 Se1 Yb1 -43.53(12) . . . . ?
Se5 Yb3 Se1 Yb1 95.75(12) . . . . ?
Se7 Yb3 Se1 Yb1 -93.28(12) . . . . ?
O5 Yb3 Se1 Yb2 91(3) . . . . ?
O4 Yb3 Se1 Yb2 110.8(3) . . . . ?
Se4 Yb3 Se1 Yb2 -23.87(6) . . . . ?
Se6 Yb3 Se1 Yb2 -113.07(7) . . . . ?
Se5 Yb3 Se1 Yb2 26.20(6) . . . . ?
Se7 Yb3 Se1 Yb2 -162.83(6) . . . . ?
O5 Yb3 Se1 Yb4 -128(3) . . . . ?
O4 Yb3 Se1 Yb4 -108.1(3) . . . . ?
Se4 Yb3 Se1 Yb4 117.20(7) . . . . ?
Se6 Yb3 Se1 Yb4 28.00(7) . . . . ?
Se5 Yb3 Se1 Yb4 167.28(6) . . . . ?
Se7 Yb3 Se1 Yb4 -21.75(7) . . . . ?
O1 Yb1 Se1 Yb3 -178(2) . . . . ?
O2 Yb1 Se1 Yb3 -175.9(3) . . . . ?
Se8 Yb1 Se1 Yb3 46.78(12) . . . . ?
Se2 Yb1 Se1 Yb3 -39.38(12) . . . . ?
Se3 Yb1 Se1 Yb3 -89.07(12) . . . . ?
Se9 Yb1 Se1 Yb3 97.07(12) . . . . ?
O1 Yb1 Se1 Yb2 -108(2) . . . . ?
O2 Yb1 Se1 Yb2 -105.9(3) . . . . ?
Se8 Yb1 Se1 Yb2 116.71(7) . . . . ?
Se2 Yb1 Se1 Yb2 30.55(6) . . . . ?
Se3 Yb1 Se1 Yb2 -19.14(6) . . . . ?
Se9 Yb1 Se1 Yb2 167.00(6) . . . . ?
O1 Yb1 Se1 Yb4 110(2) . . . . ?
O2 Yb1 Se1 Yb4 112.2(3) . . . . ?
Se8 Yb1 Se1 Yb4 -25.18(6) . . . . ?
Se2 Yb1 Se1 Yb4 -111.34(7) . . . . ?
Se3 Yb1 Se1 Yb4 -161.03(6) . . . . ?
Se9 Yb1 Se1 Yb4 25.11(6) . . . . ?
O3 Yb2 Se1 Yb3 6(16) . . . . ?
Se3 Yb2 Se1 Yb3 160.87(6) . . . . ?
Se5 Yb2 Se1 Yb3 -26.45(6) . . . . ?
Se4 Yb2 Se1 Yb3 23.50(6) . . . . ?
Se2 Yb2 Se1 Yb3 111.43(6) . . . . ?
I1 Yb2 Se1 Yb3 -114.60(6) . . . . ?
O3 Yb2 Se1 Yb1 -135(16) . . . . ?
Se3 Yb2 Se1 Yb1 19.24(6) . . . . ?
Se5 Yb2 Se1 Yb1 -168.08(6) . . . . ?
Se4 Yb2 Se1 Yb1 -118.13(7) . . . . ?
Se2 Yb2 Se1 Yb1 -30.20(6) . . . . ?
I1 Yb2 Se1 Yb1 103.77(6) . . . . ?
O3 Yb2 Se1 Yb4 -66(16) . . . . ?
Se3 Yb2 Se1 Yb4 88.38(12) . . . . ?
Se5 Yb2 Se1 Yb4 -98.94(12) . . . . ?
Se4 Yb2 Se1 Yb4 -48.99(12) . . . . ?
Se2 Yb2 Se1 Yb4 38.94(12) . . . . ?
I1 Yb2 Se1 Yb4 172.91(11) . . . . ?
O6 Yb4 Se1 Yb3 -125(18) . . . . ?
Se7 Yb4 Se1 Yb3 21.94(7) . . . . ?
Se9 Yb4 Se1 Yb3 -166.28(6) . . . . ?
Se8 Yb4 Se1 Yb3 -116.42(7) . . . . ?
Se6 Yb4 Se1 Yb3 -27.55(6) . . . . ?
I2 Yb4 Se1 Yb3 106.91(6) . . . . ?
O6 Yb4 Se1 Yb1 16(18) . . . . ?
Se7 Yb4 Se1 Yb1 163.08(7) . . . . ?
Se9 Yb4 Se1 Yb1 -25.14(6) . . . . ?
Se8 Yb4 Se1 Yb1 24.72(6) . . . . ?
Se6 Yb4 Se1 Yb1 113.59(7) . . . . ?
I2 Yb4 Se1 Yb1 -111.95(6) . . . . ?
O6 Yb4 Se1 Yb2 -53(18) . . . . ?
Se7 Yb4 Se1 Yb2 94.17(12) . . . . ?
Se9 Yb4 Se1 Yb2 -94.05(12) . . . . ?
Se8 Yb4 Se1 Yb2 -44.19(12) . . . . ?
Se6 Yb4 Se1 Yb2 44.68(12) . . . . ?
I2 Yb4 Se1 Yb2 179.14(11) . . . . ?
O1 Yb1 Se2 Se3 78.7(4) . . . . ?
O2 Yb1 Se2 Se3 -13.8(4) . . . . ?
Se8 Yb1 Se2 Se3 171.92(8) . . . . ?
Se1 Yb1 Se2 Se3 -96.02(8) . . . . ?
Se9 Yb1 Se2 Se3 171.20(10) . . . . ?
O1 Yb1 Se2 Yb2 143.9(4) . . . . ?
O2 Yb1 Se2 Yb2 51.4(4) . . . . ?
Se8 Yb1 Se2 Yb2 -122.86(6) . . . . ?
Se1 Yb1 Se2 Yb2 -30.80(6) . . . . ?
Se3 Yb1 Se2 Yb2 65.21(8) . . . . ?
Se9 Yb1 Se2 Yb2 -123.59(9) . . . . ?
O3 Yb2 Se2 Se3 -84.9(4) . . . . ?
Se5 Yb2 Se2 Se3 -175.45(11) . . . . ?
Se4 Yb2 Se2 Se3 -173.41(9) . . . . ?
Se1 Yb2 Se2 Se3 96.39(9) . . . . ?
I1 Yb2 Se2 Se3 7.56(11) . . . . ?
O3 Yb2 Se2 Yb1 -151.1(4) . . . . ?
Se3 Yb2 Se2 Yb1 -66.23(8) . . . . ?
Se5 Yb2 Se2 Yb1 118.32(10) . . . . ?
Se4 Yb2 Se2 Yb1 120.36(7) . . . . ?
Se1 Yb2 Se2 Yb1 30.16(6) . . . . ?
I1 Yb2 Se2 Yb1 -58.67(10) . . . . ?
Yb1 Se2 Se3 Yb2 93.46(6) . . . . ?
Yb2 Se2 Se3 Yb1 -93.46(6) . . . . ?
O3 Yb2 Se3 Se2 94.8(4) . . . . ?
Se5 Yb2 Se3 Se2 158.2(5) . . . . ?
Se4 Yb2 Se3 Se2 9.72(13) . . . . ?
Se1 Yb2 Se3 Se2 -84.64(9) . . . . ?
I1 Yb2 Se3 Se2 -174.54(8) . . . . ?
O3 Yb2 Se3 Yb1 160.3(4) . . . . ?
Se5 Yb2 Se3 Yb1 -136.3(5) . . . . ?
Se4 Yb2 Se3 Yb1 75.25(11) . . . . ?
Se2 Yb2 Se3 Yb1 65.54(8) . . . . ?
Se1 Yb2 Se3 Yb1 -19.10(6) . . . . ?
I1 Yb2 Se3 Yb1 -109.01(7) . . . . ?
O1 Yb1 Se3 Se2 -101.9(3) . . . . ?
O2 Yb1 Se3 Se2 170.5(3) . . . . ?
Se8 Yb1 Se3 Se2 -11.52(12) . . . . ?
Se1 Yb1 Se3 Se2 86.20(8) . . . . ?
Se9 Yb1 Se3 Se2 -137.2(4) . . . . ?
O1 Yb1 Se3 Yb2 -168.5(3) . . . . ?
O2 Yb1 Se3 Yb2 103.8(3) . . . . ?
Se8 Yb1 Se3 Yb2 -78.20(10) . . . . ?
Se1 Yb1 Se3 Yb2 19.52(6) . . . . ?
Se2 Yb1 Se3 Yb2 -66.68(8) . . . . ?
Se9 Yb1 Se3 Yb2 156.1(4) . . . . ?
O5 Yb3 Se4 Se5 -84.0(4) . . . . ?
O4 Yb3 Se4 Se5 -0.7(5) . . . . ?
Se1 Yb3 Se4 Se5 89.13(9) . . . . ?
Se6 Yb3 Se4 Se5 179.16(9) . . . . ?
Se7 Yb3 Se4 Se5 -174.78(10) . . . . ?
O5 Yb3 Se4 Yb2 -148.9(4) . . . . ?
O4 Yb3 Se4 Yb2 -65.7(5) . . . . ?
Se1 Yb3 Se4 Yb2 24.20(6) . . . . ?
Se6 Yb3 Se4 Yb2 114.23(7) . . . . ?
Se5 Yb3 Se4 Yb2 -64.93(8) . . . . ?
Se7 Yb3 Se4 Yb2 120.29(9) . . . . ?
O3 Yb2 Se4 Se5 89.8(4) . . . . ?
Se3 Yb2 Se4 Se5 174.38(10) . . . . ?
Se2 Yb2 Se4 Se5 -178.21(9) . . . . ?
Se1 Yb2 Se4 Se5 -89.82(9) . . . . ?
I1 Yb2 Se4 Se5 0.74(12) . . . . ?
O3 Yb2 Se4 Yb3 156.1(4) . . . . ?
Se3 Yb2 Se4 Yb3 -119.36(10) . . . . ?
Se5 Yb2 Se4 Yb3 66.26(8) . . . . ?
Se2 Yb2 Se4 Yb3 -111.95(7) . . . . ?
Se1 Yb2 Se4 Yb3 -23.56(6) . . . . ?
I1 Yb2 Se4 Yb3 67.00(11) . . . . ?
Yb3 Se4 Se5 Yb2 -94.94(6) . . . . ?
Yb2 Se4 Se5 Yb3 94.94(6) . . . . ?
O3 Yb2 Se5 Se4 -89.1(4) . . . . ?
Se3 Yb2 Se5 Se4 -152.3(5) . . . . ?
Se2 Yb2 Se5 Se4 2.66(13) . . . . ?
Se1 Yb2 Se5 Se4 90.23(9) . . . . ?
I1 Yb2 Se5 Se4 -179.50(8) . . . . ?
O3 Yb2 Se5 Yb3 -153.3(4) . . . . ?
Se3 Yb2 Se5 Yb3 143.5(5) . . . . ?
Se4 Yb2 Se5 Yb3 -64.19(8) . . . . ?
Se2 Yb2 Se5 Yb3 -61.53(12) . . . . ?
Se1 Yb2 Se5 Yb3 26.04(6) . . . . ?
I1 Yb2 Se5 Yb3 116.31(7) . . . . ?
O5 Yb3 Se5 Se4 94.5(4) . . . . ?
O4 Yb3 Se5 Se4 179.5(3) . . . . ?
Se1 Yb3 Se5 Se4 -92.39(9) . . . . ?
Se6 Yb3 Se5 Se4 -1.29(14) . . . . ?
Se7 Yb3 Se5 Se4 158.8(4) . . . . ?
O5 Yb3 Se5 Yb2 160.1(4) . . . . ?
O4 Yb3 Se5 Yb2 -114.9(3) . . . . ?
Se4 Yb3 Se5 Yb2 65.66(8) . . . . ?
Se1 Yb3 Se5 Yb2 -26.73(6) . . . . ?
Se6 Yb3 Se5 Yb2 64.37(12) . . . . ?
Se7 Yb3 Se5 Yb2 -135.6(4) . . . . ?
O5 Yb3 Se6 Se7 84.1(4) . . . . ?
O4 Yb3 Se6 Se7 -5.3(5) . . . . ?
Se4 Yb3 Se6 Se7 174.76(8) . . . . ?
Se1 Yb3 Se6 Se7 -92.85(9) . . . . ?
Se5 Yb3 Se6 Se7 175.76(11) . . . . ?
O5 Yb3 Se6 Yb4 148.6(4) . . . . ?
O4 Yb3 Se6 Yb4 59.2(5) . . . . ?
Se4 Yb3 Se6 Yb4 -120.68(7) . . . . ?
Se1 Yb3 Se6 Yb4 -28.29(6) . . . . ?
Se5 Yb3 Se6 Yb4 -119.69(11) . . . . ?
Se7 Yb3 Se6 Yb4 64.56(8) . . . . ?
O6 Yb4 Se6 Se7 -87.7(3) . . . . ?
Se9 Yb4 Se6 Se7 -178.45(10) . . . . ?
Se8 Yb4 Se6 Se7 -176.76(9) . . . . ?
Se1 Yb4 Se6 Se7 93.43(9) . . . . ?
I2 Yb4 Se6 Se7 4.65(11) . . . . ?
O6 Yb4 Se6 Yb3 -153.7(3) . . . . ?
Se7 Yb4 Se6 Yb3 -65.97(8) . . . . ?
Se9 Yb4 Se6 Yb3 115.58(10) . . . . ?
Se8 Yb4 Se6 Yb3 117.27(7) . . . . ?
Se1 Yb4 Se6 Yb3 27.47(6) . . . . ?
I2 Yb4 Se6 Yb3 -61.31(10) . . . . ?
Yb3 Se6 Se7 Yb4 95.39(6) . . . . ?
Yb4 Se6 Se7 Yb3 -95.39(6) . . . . ?
O6 Yb4 Se7 Se6 93.4(3) . . . . ?
Se9 Yb4 Se7 Se6 173.0(5) . . . . ?
Se8 Yb4 Se7 Se6 4.87(13) . . . . ?
Se1 Yb4 Se7 Se6 -85.94(9) . . . . ?
I2 Yb4 Se7 Se6 -176.67(8) . . . . ?
O6 Yb4 Se7 Yb3 157.8(3) . . . . ?
Se9 Yb4 Se7 Yb3 -122.7(5) . . . . ?
Se8 Yb4 Se7 Yb3 69.24(12) . . . . ?
Se6 Yb4 Se7 Yb3 64.37(8) . . . . ?
Se1 Yb4 Se7 Yb3 -21.58(7) . . . . ?
I2 Yb4 Se7 Yb3 -112.30(7) . . . . ?
O5 Yb3 Se7 Se6 -99.0(4) . . . . ?
O4 Yb3 Se7 Se6 176.3(3) . . . . ?
Se4 Yb3 Se7 Se6 -7.95(13) . . . . ?
Se1 Yb3 Se7 Se6 88.21(9) . . . . ?
Se5 Yb3 Se7 Se6 -163.1(4) . . . . ?
O5 Yb3 Se7 Yb4 -165.0(4) . . . . ?
O4 Yb3 Se7 Yb4 110.3(3) . . . . ?
Se4 Yb3 Se7 Yb4 -73.92(12) . . . . ?
Se1 Yb3 Se7 Yb4 22.24(7) . . . . ?
Se6 Yb3 Se7 Yb4 -65.97(8) . . . . ?
Se5 Yb3 Se7 Yb4 131.0(4) . . . . ?
O1 Yb1 Se8 Se9 -83.7(3) . . . . ?
O2 Yb1 Se8 Se9 6.5(4) . . . . ?
Se1 Yb1 Se8 Se9 90.67(8) . . . . ?
Se2 Yb1 Se8 Se9 -179.35(8) . . . . ?
Se3 Yb1 Se8 Se9 -170.56(10) . . . . ?
O1 Yb1 Se8 Yb4 -148.8(3) . . . . ?
O2 Yb1 Se8 Yb4 -58.6(4) . . . . ?
Se1 Yb1 Se8 Yb4 25.56(6) . . . . ?
Se2 Yb1 Se8 Yb4 115.54(7) . . . . ?
Se3 Yb1 Se8 Yb4 124.34(9) . . . . ?
Se9 Yb1 Se8 Yb4 -65.11(7) . . . . ?
O6 Yb4 Se8 Se9 88.9(3) . . . . ?
Se7 Yb4 Se8 Se9 177.75(10) . . . . ?
Se6 Yb4 Se8 Se9 -178.54(8) . . . . ?
Se1 Yb4 Se8 Se9 -90.94(8) . . . . ?
I2 Yb4 Se8 Se9 -0.01(11) . . . . ?
O6 Yb4 Se8 Yb1 154.9(3) . . . . ?
Se7 Yb4 Se8 Yb1 -116.23(10) . . . . ?
Se9 Yb4 Se8 Yb1 66.02(8) . . . . ?
Se6 Yb4 Se8 Yb1 -112.52(7) . . . . ?
Se1 Yb4 Se8 Yb1 -24.92(6) . . . . ?
I2 Yb4 Se8 Yb1 66.01(10) . . . . ?
Yb1 Se8 Se9 Yb4 -94.95(6) . . . . ?
Yb4 Se8 Se9 Yb1 94.95(6) . . . . ?
O6 Yb4 Se9 Se8 -90.0(3) . . . . ?
Se7 Yb4 Se9 Se8 -169.7(5) . . . . ?
Se6 Yb4 Se9 Se8 2.21(12) . . . . ?
Se1 Yb4 Se9 Se8 89.21(8) . . . . ?
I2 Yb4 Se9 Se8 179.99(7) . . . . ?
O6 Yb4 Se9 Yb1 -154.3(3) . . . . ?
Se7 Yb4 Se9 Yb1 126.1(5) . . . . ?
Se8 Yb4 Se9 Yb1 -64.25(8) . . . . ?
Se6 Yb4 Se9 Yb1 -62.04(11) . . . . ?
Se1 Yb4 Se9 Yb1 24.96(6) . . . . ?
I2 Yb4 Se9 Yb1 115.74(6) . . . . ?
O1 Yb1 Se9 Se8 96.9(4) . . . . ?
O2 Yb1 Se9 Se8 -175.6(3) . . . . ?
Se1 Yb1 Se9 Se8 -91.16(8) . . . . ?
Se2 Yb1 Se9 Se8 0.94(12) . . . . ?
Se3 Yb1 Se9 Se8 132.1(4) . . . . ?
O1 Yb1 Se9 Yb4 162.4(3) . . . . ?
O2 Yb1 Se9 Yb4 -110.1(3) . . . . ?
Se8 Yb1 Se9 Yb4 65.56(7) . . . . ?
Se1 Yb1 Se9 Yb4 -25.60(6) . . . . ?
Se2 Yb1 Se9 Yb4 66.50(10) . . . . ?
Se3 Yb1 Se9 Yb4 -162.3(4) . . . . ?
O2 Yb1 O1 C4 -17.4(18) . . . . ?
Se8 Yb1 O1 C4 119.9(18) . . . . ?
Se1 Yb1 O1 C4 -15(4) . . . . ?
Se2 Yb1 O1 C4 -153.6(17) . . . . ?
Se3 Yb1 O1 C4 -104.9(18) . . . . ?
Se9 Yb1 O1 C4 70.0(18) . . . . ?
O2 Yb1 O1 C1 152.9(15) . . . . ?
Se8 Yb1 O1 C1 -69.8(15) . . . . ?
Se1 Yb1 O1 C1 155(2) . . . . ?
Se2 Yb1 O1 C1 16.7(15) . . . . ?
Se3 Yb1 O1 C1 65.5(15) . . . . ?
Se9 Yb1 O1 C1 -119.7(15) . . . . ?
O1 Yb1 O2 C8 -76.2(15) . . . . ?
Se8 Yb1 O2 C8 -168.8(13) . . . . ?
Se1 Yb1 O2 C8 104.1(15) . . . . ?
Se2 Yb1 O2 C8 19.6(16) . . . . ?
Se3 Yb1 O2 C8 9.1(15) . . . . ?
Se9 Yb1 O2 C8 -163.8(15) . . . . ?
O1 Yb1 O2 C5 125.3(13) . . . . ?
Se8 Yb1 O2 C5 32.8(14) . . . . ?
Se1 Yb1 O2 C5 -54.4(12) . . . . ?
Se2 Yb1 O2 C5 -138.8(11) . . . . ?
Se3 Yb1 O2 C5 -149.3(12) . . . . ?
Se9 Yb1 O2 C5 37.7(12) . . . . ?
Se3 Yb2 O3 C12 116.7(18) . . . . ?
Se5 Yb2 O3 C12 -55.9(18) . . . . ?
Se4 Yb2 O3 C12 -105.9(18) . . . . ?
Se2 Yb2 O3 C12 166.2(18) . . . . ?
Se1 Yb2 O3 C12 -89(16) . . . . ?
I1 Yb2 O3 C12 32.2(18) . . . . ?
Se3 Yb2 O3 C9 -69.2(16) . . . . ?
Se5 Yb2 O3 C9 118.2(16) . . . . ?
Se4 Yb2 O3 C9 68.2(16) . . . . ?
Se2 Yb2 O3 C9 -19.7(16) . . . . ?
Se1 Yb2 O3 C9 85(16) . . . . ?
I1 Yb2 O3 C9 -153.7(16) . . . . ?
O5 Yb3 O4 C16 -80.5(18) . . . . ?
Se4 Yb3 O4 C16 -166.3(16) . . . . ?
Se1 Yb3 O4 C16 102.1(17) . . . . ?
Se6 Yb3 O4 C16 14(2) . . . . ?
Se5 Yb3 O4 C16 -166.9(18) . . . . ?
Se7 Yb3 O4 C16 9.7(17) . . . . ?
O5 Yb3 O4 C13 120.9(16) . . . . ?
Se4 Yb3 O4 C13 35.1(18) . . . . ?
Se1 Yb3 O4 C13 -56.5(16) . . . . ?
Se6 Yb3 O4 C13 -144.8(14) . . . . ?
Se5 Yb3 O4 C13 34.5(16) . . . . ?
Se7 Yb3 O4 C13 -148.8(16) . . . . ?
O4 Yb3 O5 C17 170.4(19) . . . . ?
Se4 Yb3 O5 C17 -54.7(18) . . . . ?
Se1 Yb3 O5 C17 -169(2) . . . . ?
Se6 Yb3 O5 C17 34.6(19) . . . . ?
Se5 Yb3 O5 C17 -104.6(18) . . . . ?
Se7 Yb3 O5 C17 84.0(18) . . . . ?
O4 Yb3 O5 C20 -20(2) . . . . ?
Se4 Yb3 O5 C20 115(2) . . . . ?
Se1 Yb3 O5 C20 0(5) . . . . ?
Se6 Yb3 O5 C20 -156.0(19) . . . . ?
Se5 Yb3 O5 C20 65(2) . . . . ?
Se7 Yb3 O5 C20 -107(2) . . . . ?
Se7 Yb4 O6 C21 37.0(13) . . . . ?
Se9 Yb4 O6 C21 -134.8(13) . . . . ?
Se8 Yb4 O6 C21 175.3(13) . . . . ?
Se6 Yb4 O6 C21 86.5(13) . . . . ?
Se1 Yb4 O6 C21 -176(100) . . . . ?
I2 Yb4 O6 C21 -48.0(13) . . . . ?
Se7 Yb4 O6 C24 -139.4(13) . . . . ?
Se9 Yb4 O6 C24 48.9(13) . . . . ?
Se8 Yb4 O6 C24 -1.0(13) . . . . ?
Se6 Yb4 O6 C24 -89.8(13) . . . . ?
Se1 Yb4 O6 C24 8(18) . . . . ?
I2 Yb4 O6 C24 135.7(13) . . . . ?
C4 O1 C1 C2 27(2) . . . . ?
Yb1 O1 C1 C2 -145.0(15) . . . . ?
O1 C1 C2 C3 -33(2) . . . . ?
C1 C2 C3 C4 28(3) . . . . ?
C2 C3 C4 O1 -12(3) . . . . ?
C1 O1 C4 C3 -9(3) . . . . ?
Yb1 O1 C4 C3 162.6(16) . . . . ?
C8 O2 C5 C6 -6(2) . . . . ?
Yb1 O2 C5 C6 156.1(14) . . . . ?
O2 C5 C6 C7 26(3) . . . . ?
C5 C6 C7 C8 -35(3) . . . . ?
C6 C7 C8 O2 30(3) . . . . ?
C5 O2 C8 C7 -16(2) . . . . ?
Yb1 O2 C8 C7 -176.8(15) . . . . ?
C12 O3 C9 C10 -23(2) . . . . ?
Yb2 O3 C9 C10 161.8(14) . . . . ?
O3 C9 C10 C11 29(3) . . . . ?
C9 C10 C11 C12 -25(3) . . . . ?
C9 O3 C12 C11 9(3) . . . . ?
Yb2 O3 C12 C11 -175.9(16) . . . . ?
C10 C11 C12 O3 10(3) . . . . ?
C16 O4 C13 C14 -23(3) . . . . ?
Yb3 O4 C13 C14 138.8(17) . . . . ?
O4 C13 C14 C15 36(3) . . . . ?
C13 C14 C15 C16 -36(3) . . . . ?
C13 O4 C16 C15 -2(3) . . . . ?
Yb3 O4 C16 C15 -164.2(16) . . . . ?
C14 C15 C16 O4 26(3) . . . . ?
C20 O5 C17 C18 -29(3) . . . . ?
Yb3 O5 C17 C18 142.5(17) . . . . ?
O5 C17 C18 C19 18(3) . . . . ?
C17 C18 C19 C20 2(3) . . . . ?
C18 C19 C20 O5 -21(3) . . . . ?
C17 O5 C20 C19 32(3) . . . . ?
Yb3 O5 C20 C19 -139.5(19) . . . . ?
C24 O6 C21 C22 -2(2) . . . . ?
Yb4 O6 C21 C22 -178.4(12) . . . . ?
O6 C21 C22 C23 -19(2) . . . . ?
C21 C22 C23 C24 32(2) . . . . ?
C21 O6 C24 C23 20(2) . . . . ?
Yb4 O6 C24 C23 -163.5(12) . . . . ?
C22 C23 C24 O6 -31(2) . . . . ?
C28 O7 C25 C26 13(5) . . . . ?
O7 C25 C26 C27 7(5) . . . . ?
C25 C26 C27 C28 -25(5) . . . . ?
C26 C27 C28 O7 33(4) . . . . ?
C25 O7 C28 C27 -28(4) . . . . ?
